data_2014943
loop_
_publ_author_name
'Gnana Sutha S.'
'Babu Varghese'
'Narasimha N. Murthy'

_publ_section_title
;
 The perchlorate salt of the novel diprotonated dinucleating ligand
 1,3-bis{[2-(2-pyridinio)ethyl][2-(2-pyridyl)ethyl]amino}benzene
;
_journal_issue 6
_journal_name_full 'Acta Crystallographica Section C'
_journal_page_first o380
_journal_page_last o382
_journal_paper_doi 10.1107/S010827010501245X
_journal_volume 61
_journal_year 2005
_chemical_formula_iupac 'C34 H38 N6 2+ , 2Cl O4 - , 2H2 O'
_chemical_formula_moiety 'C34 H38 N6 2+ , 2Cl O4 - , 2H2 O'
_chemical_formula_sum 'C34 H42 Cl2 N6 O10'
_chemical_formula_weight 765.64
_chemical_name_systematic
;
1,3-bis{[2-(2-pyridinio)ethyl][2-(2-pyridyl)ethyl]amino}benzene
diperchlorate dihydrate
;
_space_group_IT_number 2
_symmetry_cell_setting triclinic
_symmetry_space_group_name_Hall '-P 1'
_symmetry_space_group_name_H-M 'P -1'
_atom_sites_solution_hydrogens geom
_atom_sites_solution_primary direct
_atom_sites_solution_secondary difmap
_audit_creation_method SHELXL97
_cell_angle_alpha 78.28(4)
_cell_angle_beta 87.01(3)
_cell_angle_gamma 77.31(4)
_cell_formula_units_Z 2
_cell_length_a 9.264(4)
_cell_length_b 9.937(6)
_cell_length_c 20.751(8)
_cell_measurement_reflns_used 25
_cell_measurement_temperature 293(2)
_cell_measurement_theta_max 15
_cell_measurement_theta_min 10
_cell_volume 1824.7(16)
_computing_cell_refinement 'CAD-4 Software'
_computing_data_collection 'CAD-4 Software (Enraf--Nonius, 1989)'
_computing_data_reduction 'XCAD4 (Harms & Wocadlo, 1995) in WinGX (Farrugia, 1999)'
_computing_molecular_graphics 'ORTEP-3 (Farrugia, 1997) and PLATON (Spek, 2003)'
_computing_publication_material 'SHELXL97 and WinGX'
_computing_structure_refinement 'SHELXL97 (Sheldrick, 1997)'
_computing_structure_solution 'SIR92 in WinGX (Altomare <i>et al.</i>, 1994) in WinGX'
_diffrn_ambient_temperature 293(2)
_diffrn_measured_fraction_theta_full 1.000
_diffrn_measured_fraction_theta_max 1.000
_diffrn_measurement_device_type 'Enraf--Nonius CAD-4'
_diffrn_measurement_method \w/2\q
_diffrn_radiation_monochromator graphite
_diffrn_radiation_source 'fine-focus sealed tube'
_diffrn_radiation_type MoK\a
_diffrn_radiation_wavelength 0.71073
_diffrn_reflns_av_R_equivalents 0.0307
_diffrn_reflns_av_sigmaI/netI 0.0549
_diffrn_reflns_limit_h_max 10
_diffrn_reflns_limit_h_min 0
_diffrn_reflns_limit_k_max 11
_diffrn_reflns_limit_k_min -11
_diffrn_reflns_limit_l_max 24
_diffrn_reflns_limit_l_min -24
_diffrn_reflns_number 6833
_diffrn_reflns_theta_full 24.97
_diffrn_reflns_theta_max 24.97
_diffrn_reflns_theta_min 2.00
_diffrn_standards_decay_% 0
_diffrn_standards_interval_time 60
_diffrn_standards_number 2
_exptl_absorpt_coefficient_mu 0.243
_exptl_absorpt_correction_T_max 0.9999
_exptl_absorpt_correction_T_min 0.9461
_exptl_absorpt_correction_type psi-scan
_exptl_absorpt_process_details
;
(North <i>et al.</i>, 1968). Number of \y-scan sets used was  5. \q
correction was applied. Averaged transmission function was used. No Fourier
smoothing was applied.
;
_exptl_crystal_colour 'pale yellow'
_exptl_crystal_density_diffrn 1.394
_exptl_crystal_density_method 'not measured'
_exptl_crystal_description needle
_exptl_crystal_F_000 804
_exptl_crystal_size_max 0.3
_exptl_crystal_size_mid 0.2
_exptl_crystal_size_min 0.2
_refine_diff_density_max 0.571
_refine_diff_density_min -0.425
_refine_ls_extinction_method none
_refine_ls_goodness_of_fit_ref 1.016
_refine_ls_hydrogen_treatment mixed
_refine_ls_matrix_type full
_refine_ls_number_parameters 518
_refine_ls_number_reflns 6397
_refine_ls_number_restraints 94
_refine_ls_restrained_S_all 1.104
_refine_ls_R_factor_all 0.1350
_refine_ls_R_factor_gt 0.0677
_refine_ls_shift/su_max 0.000
_refine_ls_shift/su_mean 0.000
_refine_ls_structure_factor_coef Fsqd
_refine_ls_weighting_details 'calc w = 1/[\s^2^(Fo^2^)+(0.1022P)^2^+1.7559P] where P=(Fo^2^+2Fc^2^)/3'
_refine_ls_weighting_scheme calc
_refine_ls_wR_factor_gt 0.1714
_refine_ls_wR_factor_ref 0.2123
_reflns_number_gt 3517
_reflns_number_total 6397
_reflns_threshold_expression I>2\s(I)
_cod_data_source_file ta1487.cif
_cod_data_source_block I
_cod_original_cell_volume 1824.6(15)
_cod_original_sg_symbol_H-M P-1
_cod_database_code 2014943
_cod_database_fobs_code 2014943

loop_
_symmetry_equiv_pos_as_xyz
'x, y, z'
'-x, -y, -z'

loop_
_atom_site_label
_atom_site_fract_x
_atom_site_fract_y
_atom_site_fract_z
_atom_site_U_iso_or_equiv
_atom_site_adp_type
_atom_site_calc_flag
_atom_site_refinement_flags
_atom_site_occupancy
_atom_site_disorder_assembly
_atom_site_disorder_group
_atom_site_type_symbol
C1 0.6496(5) 0.4208(4) 0.7296(2) 0.0416(10) Uani d . 1 . . C
C2 0.6481(5) 0.2957(4) 0.7743(2) 0.0422(10) Uani d . 1 . . C
H2 0.5711 0.2501 0.7728 0.051 Uiso calc R 1 . . H
C3 0.7591(5) 0.2365(4) 0.8214(2) 0.0402(10) Uani d . 1 . . C
C4 0.8700(5) 0.3105(5) 0.8246(2) 0.0486(11) Uani d . 1 . . C
H4 0.9436 0.2754 0.8562 0.058 Uiso calc R 1 . . H
C5 0.8703(5) 0.4344(5) 0.7813(2) 0.0514(12) Uani d . 1 . . C
H5 0.9449 0.4821 0.7841 0.062 Uiso calc R 1 . . H
C6 0.7634(5) 0.4910(5) 0.7335(2) 0.0479(11) Uani d . 1 . . C
H6 0.7671 0.5746 0.7043 0.058 Uiso calc R 1 . . H
C21 0.4155(7) 0.8555(6) 0.4437(3) 0.0690(15) Uani d . 1 . . C
H21 0.3210 0.8747 0.4263 0.083 Uiso calc R 1 . . H
C22 0.5059(9) 0.9416(6) 0.4180(3) 0.0767(18) Uani d . 1 . . C
H22 0.4749 1.0173 0.3836 0.092 Uiso calc R 1 . . H
C23 0.6457(8) 0.9154(6) 0.4437(3) 0.0801(19) Uani d . 1 . . C
H23 0.7114 0.9726 0.4268 0.096 Uiso calc R 1 . . H
C24 0.6867(6) 0.8014(6) 0.4955(3) 0.0664(15) Uani d . 1 . . C
H24 0.7798 0.7824 0.5143 0.080 Uiso calc R 1 . . H
C25 0.5878(6) 0.7174(5) 0.5184(2) 0.0507(12) Uani d . 1 . . C
C26 0.6243(6) 0.5910(5) 0.5740(3) 0.0608(14) Uani d . 1 . . C
H26A 0.7286 0.5734 0.5840 0.073 Uiso calc R 1 . . H
H26B 0.6065 0.5092 0.5595 0.073 Uiso calc R 1 . . H
C27 0.5344(5) 0.6089(5) 0.6364(2) 0.0489(12) Uani d . 1 . . C
H27A 0.5723 0.6720 0.6579 0.059 Uiso calc R 1 . . H
H27B 0.4324 0.6522 0.6246 0.059 Uiso calc R 1 . . H
C31 0.0203(6) 0.3555(6) 0.5922(3) 0.0619(14) Uani d . 1 . . C
H31 -0.0200 0.3975 0.5510 0.074 Uiso calc R 1 . . H
C32 -0.0215(6) 0.2390(6) 0.6269(3) 0.0675(15) Uani d . 1 . . C
H32 -0.0899 0.2003 0.6095 0.081 Uiso calc R 1 . . H
C33 0.0378(6) 0.1790(6) 0.6873(3) 0.0660(15) Uani d . 1 . . C
H33 0.0098 0.0991 0.7116 0.079 Uiso calc R 1 . . H
C34 0.1387(6) 0.2367(5) 0.7123(3) 0.0592(13) Uani d . 1 . . C
H34 0.1800 0.1947 0.7534 0.071 Uiso calc R 1 . . H
C35 0.1798(5) 0.3560(5) 0.6774(2) 0.0490(12) Uani d . 1 . . C
C36 0.2874(6) 0.4286(5) 0.7004(2) 0.0547(13) Uani d . 1 . . C
H36A 0.2985 0.3992 0.7478 0.066 Uiso calc R 1 . . H
H36B 0.2492 0.5295 0.6906 0.066 Uiso calc R 1 . . H
C37 0.4379(5) 0.3942(5) 0.6672(2) 0.0506(12) Uani d . 1 . . C
H37A 0.4810 0.2948 0.6812 0.061 Uiso calc R 1 . . H
H37B 0.4248 0.4128 0.6199 0.061 Uiso calc R 1 . . H
C51 1.1883(7) -0.3575(6) 0.9881(3) 0.0696(16) Uani d . 1 . . C
H51 1.1649 -0.4438 1.0061 0.083 Uiso calc R 1 . . H
C52 1.3124(6) -0.3268(6) 1.0073(3) 0.0721(16) Uani d . 1 . . C
H52 1.3741 -0.3905 1.0387 0.087 Uiso calc R 1 . . H
C53 1.3458(6) -0.1993(6) 0.9794(3) 0.0668(15) Uani d . 1 . . C
H53 1.4320 -0.1767 0.9909 0.080 Uiso calc R 1 . . H
C54 1.2511(6) -0.1059(5) 0.9345(3) 0.0563(13) Uani d . 1 . . C
H54 1.2726 -0.0188 0.9164 0.068 Uiso calc R 1 . . H
C55 1.1264(5) -0.1380(5) 0.9158(2) 0.0450(11) Uani d . 1 . . C
C56 1.0150(5) -0.0426(5) 0.8687(2) 0.0527(12) Uani d . 1 . . C
H56A 0.9791 -0.0970 0.8416 0.063 Uiso calc R 1 . . H
H56B 1.0615 0.0258 0.8400 0.063 Uiso calc R 1 . . H
C57 0.8832(5) 0.0351(5) 0.9052(2) 0.0482(11) Uani d . 1 . . C
H57A 0.8515 -0.0330 0.9404 0.058 Uiso calc R 1 . . H
H57B 0.9173 0.1023 0.9253 0.058 Uiso calc R 1 . . H
C61 0.4943(7) -0.3488(6) 0.8381(3) 0.0731(16) Uani d . 1 . . C
H61 0.5149 -0.4380 0.8648 0.088 Uiso calc R 1 . . H
C62 0.3684(7) -0.3114(7) 0.8025(3) 0.0756(17) Uani d . 1 . . C
H62 0.3049 -0.3727 0.8045 0.091 Uiso calc R 1 . . H
C63 0.3382(7) -0.1804(8) 0.7636(3) 0.0790(18) Uani d . 1 . . C
H63 0.2521 -0.1502 0.7388 0.095 Uiso calc R 1 . . H
C64 0.4360(6) -0.0935(6) 0.7612(3) 0.0635(14) Uani d . 1 . . C
H64 0.4169 -0.0045 0.7344 0.076 Uiso calc R 1 . . H
C65 0.5623(6) -0.1386(5) 0.7987(2) 0.0515(12) Uani d . 1 . . C
C66 0.6707(6) -0.0483(5) 0.7993(2) 0.0556(13) Uani d . 1 . . C
H66A 0.6624 0.0212 0.7586 0.067 Uiso calc R 1 . . H
H66B 0.7701 -0.1061 0.8012 0.067 Uiso calc R 1 . . H
C67 0.6463(5) 0.0273(5) 0.8578(2) 0.0474(11) Uani d . 1 . . C
H67A 0.5494 0.0899 0.8536 0.057 Uiso calc R 1 . . H
H67B 0.6454 -0.0425 0.8979 0.057 Uiso calc R 1 . . H
N1 0.5386(5) 0.4760(4) 0.6827(2) 0.0557(11) Uani d . 1 . . N
N2 0.4523(5) 0.7435(4) 0.4928(2) 0.0582(11) Uani d . 1 . . N
N3 0.1199(4) 0.4102(5) 0.6173(2) 0.0528(10) Uani d . 1 . . N
N4 0.7558(4) 0.1091(4) 0.86469(18) 0.0455(9) Uani d . 1 . . N
N5 1.0986(5) -0.2650(4) 0.9436(2) 0.0567(11) Uani d . 1 . . N
N6 0.5919(5) -0.2661(4) 0.8376(2) 0.0615(11) Uani d . 1 . . N
O1 0.0048(7) 0.7770(8) 0.7199(3) 0.160(3) Uani d D 1 . . O
O2 -0.1565(7) 0.9274(7) 0.6492(3) 0.163(3) Uani d D 1 . . O
O3 -0.0544(6) 0.7073(5) 0.6282(3) 0.126(2) Uani d D 1 . . O
O4 0.0881(7) 0.8688(7) 0.6189(4) 0.166(3) Uani d D 1 . . O
O5 0.1939(5) 0.6395(4) 0.5337(2) 0.0660(10) Uani d D 1 . . O
O6 0.8706(5) -0.3617(4) 0.9008(2) 0.0875(13) Uani d D 1 . . O
O8 0.2719(5) 0.2284(4) 0.86017(18) 0.0859(13) Uani d DU 1 A . O
O7 0.1464(10) 0.2502(10) 0.9534(4) 0.089(3) Uani d PDU 0.494(4) A 1 O
O9 0.3684(9) 0.3198(11) 0.9375(5) 0.119(5) Uani d PDU 0.494(4) A 1 O
O10 0.1684(9) 0.4420(7) 0.8782(5) 0.094(4) Uani d PDU 0.494(4) A 1 O
O7' 0.2776(17) 0.1994(10) 0.9721(4) 0.138(5) Uani d PDU 0.506(4) A 2 O
O9' 0.3638(11) 0.3796(11) 0.9088(6) 0.125(6) Uani d PDU 0.506(4) A 2 O
O10' 0.1132(9) 0.3894(15) 0.9143(8) 0.216(12) Uani d PDU 0.506(4) A 2 O
Cl1 -0.03294(17) 0.82241(15) 0.65273(8) 0.0741(5) Uani d D 1 . . Cl
Cl2 0.24922(15) 0.30465(14) 0.91146(7) 0.0628(4) Uani d D 1 . . Cl
H3N 0.135(5) 0.495(6) 0.590(3) 0.061(15) Uiso d . 1 . . H
H5N 1.023(7) -0.291(6) 0.933(3) 0.08(2) Uiso d . 1 . . H
H5B 0.281(3) 0.663(6) 0.522(3) 0.11(3) Uiso d D 1 . . H
H5A 0.130(6) 0.709(5) 0.548(4) 0.16(4) Uiso d D 1 . . H
H6A 0.8827 -0.4502 0.8943 0.180 Uiso d D 1 . . H
H6B 0.777(3) -0.314(4) 0.893(5) 0.20(5) Uiso d D 1 . . H

loop_
_atom_site_aniso_label
_atom_site_aniso_U_11
_atom_site_aniso_U_22
_atom_site_aniso_U_33
_atom_site_aniso_U_12
_atom_site_aniso_U_13
_atom_site_aniso_U_23
C1 0.041(2) 0.036(2) 0.045(3) -0.006(2) -0.004(2) -0.004(2)
C2 0.039(2) 0.038(2) 0.050(3) -0.013(2) -0.005(2) -0.003(2)
C3 0.037(2) 0.036(2) 0.047(3) -0.0081(19) -0.004(2) -0.005(2)
C4 0.041(3) 0.049(3) 0.056(3) -0.010(2) -0.009(2) -0.008(2)
C5 0.048(3) 0.047(3) 0.062(3) -0.020(2) -0.002(2) -0.006(2)
C6 0.050(3) 0.037(2) 0.054(3) -0.013(2) -0.006(2) 0.003(2)
C21 0.088(4) 0.060(3) 0.052(3) -0.010(3) -0.010(3) 0.000(3)
C22 0.115(6) 0.058(4) 0.049(3) -0.014(4) 0.011(4) 0.000(3)
C23 0.108(5) 0.065(4) 0.072(4) -0.039(4) 0.039(4) -0.014(3)
C24 0.064(3) 0.069(4) 0.068(4) -0.018(3) 0.009(3) -0.015(3)
C25 0.057(3) 0.046(3) 0.048(3) -0.011(2) 0.008(2) -0.011(2)
C26 0.059(3) 0.051(3) 0.064(3) 0.000(2) -0.002(3) -0.004(3)
C27 0.055(3) 0.037(2) 0.050(3) -0.008(2) -0.009(2) 0.003(2)
C31 0.056(3) 0.069(4) 0.059(3) -0.013(3) -0.014(3) -0.006(3)
C32 0.054(3) 0.075(4) 0.077(4) -0.025(3) -0.011(3) -0.010(3)
C33 0.070(4) 0.062(3) 0.070(4) -0.029(3) 0.004(3) -0.007(3)
C34 0.066(3) 0.061(3) 0.048(3) -0.018(3) 0.000(3) 0.000(3)
C35 0.049(3) 0.050(3) 0.048(3) -0.009(2) -0.002(2) -0.010(2)
C36 0.071(3) 0.049(3) 0.045(3) -0.017(3) -0.003(2) -0.007(2)
C37 0.055(3) 0.047(3) 0.047(3) -0.014(2) -0.013(2) 0.003(2)
C51 0.070(4) 0.046(3) 0.079(4) -0.004(3) -0.007(3) 0.013(3)
C52 0.061(4) 0.069(4) 0.071(4) 0.007(3) -0.022(3) 0.003(3)
C53 0.050(3) 0.071(4) 0.079(4) -0.007(3) -0.015(3) -0.017(3)
C54 0.054(3) 0.048(3) 0.064(3) -0.009(2) -0.002(3) -0.008(3)
C55 0.043(3) 0.044(3) 0.043(3) -0.002(2) 0.000(2) -0.004(2)
C56 0.052(3) 0.057(3) 0.042(3) -0.007(2) -0.002(2) 0.002(2)
C57 0.049(3) 0.045(3) 0.044(3) -0.005(2) -0.007(2) 0.003(2)
C61 0.099(5) 0.053(3) 0.074(4) -0.032(3) 0.003(4) -0.011(3)
C62 0.087(5) 0.084(5) 0.075(4) -0.046(4) 0.009(4) -0.034(4)
C63 0.058(4) 0.112(6) 0.080(4) -0.021(4) -0.005(3) -0.041(4)
C64 0.063(3) 0.065(3) 0.058(3) -0.009(3) -0.007(3) -0.004(3)
C65 0.056(3) 0.049(3) 0.050(3) -0.014(2) 0.004(2) -0.010(2)
C66 0.056(3) 0.053(3) 0.057(3) -0.017(2) 0.004(2) -0.005(2)
C67 0.047(3) 0.039(2) 0.052(3) -0.009(2) -0.001(2) 0.000(2)
N1 0.063(3) 0.045(2) 0.057(3) -0.022(2) -0.023(2) 0.0138(19)
N2 0.066(3) 0.052(2) 0.054(3) -0.015(2) 0.000(2) -0.002(2)
N3 0.052(3) 0.050(2) 0.053(3) -0.011(2) -0.007(2) -0.001(2)
N4 0.043(2) 0.040(2) 0.050(2) -0.0096(17) -0.0092(18) 0.0024(17)
N5 0.049(3) 0.051(3) 0.067(3) -0.014(2) -0.006(2) -0.001(2)
N6 0.074(3) 0.046(2) 0.064(3) -0.016(2) -0.010(2) -0.004(2)
O1 0.122(5) 0.240(8) 0.104(4) -0.027(5) -0.044(4) -0.005(5)
O2 0.143(5) 0.148(5) 0.155(6) 0.057(5) -0.020(4) -0.022(5)
O3 0.139(5) 0.103(4) 0.166(5) -0.068(4) 0.037(4) -0.061(4)
O4 0.173(6) 0.145(5) 0.216(7) -0.109(5) 0.091(5) -0.056(5)
O5 0.069(3) 0.065(2) 0.063(2) -0.021(2) 0.000(2) -0.001(2)
O6 0.088(3) 0.064(2) 0.109(4) -0.023(2) -0.029(3) 0.001(2)
O8 0.103(3) 0.082(3) 0.070(3) -0.006(2) -0.002(2) -0.021(2)
O7 0.070(6) 0.141(10) 0.055(5) -0.030(6) 0.019(5) -0.016(6)
O9 0.074(7) 0.125(11) 0.156(12) -0.015(7) -0.079(8) -0.006(9)
O10 0.068(8) 0.040(4) 0.167(10) -0.003(5) -0.022(7) -0.009(5)
O7' 0.249(17) 0.123(9) 0.059(6) -0.099(11) -0.016(8) 0.010(6)
O9' 0.111(10) 0.089(8) 0.182(14) -0.067(8) -0.027(9) 0.011(9)
O10' 0.038(7) 0.26(2) 0.39(3) 0.049(11) -0.057(12) -0.23(2)
Cl1 0.0699(10) 0.0576(8) 0.0967(12) -0.0151(7) -0.0055(8) -0.0164(8)
Cl2 0.0571(8) 0.0628(8) 0.0732(9) -0.0211(7) -0.0009(7) -0.0153(7)

loop_
_atom_type_symbol
_atom_type_description
_atom_type_scat_dispersion_real
_atom_type_scat_dispersion_imag
_atom_type_scat_source
C C 0.0033 0.0016 'International Tables Vol C Tables 4.2.6.8 and 6.1.1.4'
H H 0.0000 0.0000 'International Tables Vol C Tables 4.2.6.8 and 6.1.1.4'
N N 0.0061 0.0033 'International Tables Vol C Tables 4.2.6.8 and 6.1.1.4'
O O 0.0106 0.0060 'International Tables Vol C Tables 4.2.6.8 and 6.1.1.4'
Cl Cl 0.1484 0.1585 'International Tables Vol C Tables 4.2.6.8 and 6.1.1.4'

loop_
_geom_angle_atom_site_label_1
_geom_angle_atom_site_label_2
_geom_angle_atom_site_label_3
_geom_angle
C2 C1 N1 120.6(4)
C2 C1 C6 118.7(4)
N1 C1 C6 120.7(4)
C1 C2 C3 122.0(4)
C1 C2 H2 119.0
C3 C2 H2 119.0
C4 C3 N4 121.6(4)
C4 C3 C2 117.9(4)
N4 C3 C2 120.5(4)
C5 C4 C3 120.1(4)
C5 C4 H4 120.0
C3 C4 H4 120.0
C4 C5 C6 122.2(4)
C4 C5 H5 118.9
C6 C5 H5 118.9
C5 C6 C1 119.2(4)
C5 C6 H6 120.4
C1 C6 H6 120.4
C22 C21 N2 124.4(6)
C22 C21 H21 117.8
N2 C21 H21 117.8
C21 C22 C23 118.4(6)
C21 C22 H22 120.8
C23 C22 H22 120.8
C22 C23 C24 118.7(6)
C22 C23 H23 120.7
C24 C23 H23 120.7
C25 C24 C23 119.1(6)
C25 C24 H24 120.4
C23 C24 H24 120.4
N2 C25 C24 121.7(5)
N2 C25 C26 115.9(4)
C24 C25 C26 122.4(5)
C25 C26 C27 113.4(4)
C25 C26 H26A 108.9
C27 C26 H26A 108.9
C25 C26 H26B 108.9
C27 C26 H26B 108.9
H26A C26 H26B 107.7
N1 C27 C26 113.0(4)
N1 C27 H27A 109.0
C26 C27 H27A 109.0
N1 C27 H27B 109.0
C26 C27 H27B 109.0
H27A C27 H27B 107.8
N3 C31 C32 120.0(5)
N3 C31 H31 120.0
C32 C31 H31 120.0
C31 C32 C33 119.3(5)
C31 C32 H32 120.3
C33 C32 H32 120.3
C32 C33 C34 119.9(5)
C32 C33 H33 120.1
C34 C33 H33 120.1
C33 C34 C35 120.8(5)
C33 C34 H34 119.6
C35 C34 H34 119.6
N3 C35 C34 117.2(4)
N3 C35 C36 117.7(4)
C34 C35 C36 125.1(4)
C35 C36 C37 111.1(4)
C35 C36 H36A 109.4
C37 C36 H36A 109.4
C35 C36 H36B 109.4
C37 C36 H36B 109.4
H36A C36 H36B 108.0
N1 C37 C36 112.1(4)
N1 C37 H37A 109.2
C36 C37 H37A 109.2
N1 C37 H37B 109.2
C36 C37 H37B 109.2
H37A C37 H37B 107.9
N5 C51 C52 120.7(5)
N5 C51 H51 119.6
C52 C51 H51 119.6
C51 C52 C53 118.6(5)
C51 C52 H52 120.7
C53 C52 H52 120.7
C54 C53 C52 119.4(5)
C54 C53 H53 120.3
C52 C53 H53 120.3
C55 C54 C53 121.3(5)
C55 C54 H54 119.3
C53 C54 H54 119.3
N5 C55 C54 117.5(4)
N5 C55 C56 117.2(4)
C54 C55 C56 125.3(4)
C55 C56 C57 111.4(4)
C55 C56 H56A 109.3
C57 C56 H56A 109.3
C55 C56 H56B 109.3
C57 C56 H56B 109.3
H56A C56 H56B 108.0
N4 C57 C56 115.4(4)
N4 C57 H57A 108.4
C56 C57 H57A 108.4
N4 C57 H57B 108.4
C56 C57 H57B 108.4
H57A C57 H57B 107.5
N6 C61 C62 124.6(6)
N6 C61 H61 117.7
C62 C61 H61 117.7
C61 C62 C63 117.6(6)
C61 C62 H62 121.2
C63 C62 H62 121.2
C62 C63 C64 119.5(6)
C62 C63 H63 120.2
C64 C63 H63 120.2
C63 C64 C65 119.8(5)
C63 C64 H64 120.1
C65 C64 H64 120.1
N6 C65 C64 121.0(5)
N6 C65 C66 116.6(5)
C64 C65 C66 122.3(5)
C65 C66 C67 112.3(4)
C65 C66 H66A 109.1
C67 C66 H66A 109.1
C65 C66 H66B 109.1
C67 C66 H66B 109.1
H66A C66 H66B 107.9
N4 C67 C66 115.5(4)
N4 C67 H67A 108.4
C66 C67 H67A 108.4
N4 C67 H67B 108.4
C66 C67 H67B 108.4
H67A C67 H67B 107.5
C1 N1 C37 122.5(4)
C1 N1 C27 122.1(4)
C37 N1 C27 114.3(4)
C25 N2 C21 117.6(5)
C31 N3 C35 122.8(5)
C31 N3 H3N 112(3)
C35 N3 H3N 125(3)
C3 N4 C57 120.4(4)
C3 N4 C67 121.2(4)
C57 N4 C67 116.2(4)
C51 N5 C55 122.5(5)
C51 N5 H5N 117(4)
C55 N5 H5N 121(4)
C65 N6 C61 117.4(5)
H5B O5 H5A 112(5)
H6A O6 H6B 111
O2 Cl1 O3 113.1(4)
O2 Cl1 O4 112.4(5)
O3 Cl1 O4 107.8(4)
O2 Cl1 O1 107.0(5)
O3 Cl1 O1 108.6(4)
O4 Cl1 O1 107.8(5)
O9 Cl2 O7 117.6(5)
O9 Cl2 O8 116.0(5)
O10' Cl2 O8 116.0(5)
O7 Cl2 O8 106.0(4)
O10' Cl2 O9' 111.8(5)
O8 Cl2 O9' 108.6(5)
O9 Cl2 O10 109.0(5)
O7 Cl2 O10 104.5(4)
O8 Cl2 O10 101.9(4)
O10' Cl2 O7' 110.0(6)
O8 Cl2 O7' 105.6(4)
O9' Cl2 O7' 104.0(5)

loop_
_geom_bond_atom_site_label_1
_geom_bond_atom_site_label_2
_geom_bond_site_symmetry_2
_geom_bond_distance
_geom_bond_publ_flag
C1 C2 . 1.394(6) ?
C1 N1 . 1.395(6) ?
C1 C6 . 1.399(6) ?
C2 C3 . 1.402(6) ?
C2 H2 . 0.9300 ?
C3 C4 . 1.399(6) ?
C3 N4 . 1.401(5) ?
C4 C5 . 1.370(6) ?
C4 H4 . 0.9300 ?
C5 C6 . 1.383(6) ?
C5 H5 . 0.9300 ?
C6 H6 . 0.9300 ?
C21 C22 . 1.342(8) ?
C21 N2 . 1.343(6) ?
C21 H21 . 0.9300 ?
C22 C23 . 1.377(9) ?
C22 H22 . 0.9300 ?
C23 C24 . 1.394(8) ?
C23 H23 . 0.9300 ?
C24 C25 . 1.375(7) ?
C24 H24 . 0.9300 ?
C25 N2 . 1.340(6) ?
C25 C26 . 1.512(7) ?
C26 C27 . 1.523(7) ?
C26 H26A . 0.9700 ?
C26 H26B . 0.9700 ?
C27 N1 . 1.461(5) ?
C27 H27A . 0.9700 ?
C27 H27B . 0.9700 ?
C31 N3 . 1.344(6) ?
C31 C32 . 1.355(8) ?
C31 H31 . 0.9300 ?
C32 C33 . 1.362(7) ?
C32 H32 . 0.9300 ?
C33 C34 . 1.371(7) ?
C33 H33 . 0.9300 ?
C34 C35 . 1.377(7) ?
C34 H34 . 0.9300 ?
C35 N3 . 1.348(6) ?
C35 C36 . 1.500(7) ?
C36 C37 . 1.524(7) ?
C36 H36A . 0.9700 ?
C36 H36B . 0.9700 ?
C37 N1 . 1.452(6) ?
C37 H37A . 0.9700 ?
C37 H37B . 0.9700 ?
C51 N5 . 1.337(7) ?
C51 C52 . 1.351(8) ?
C51 H51 . 0.9300 ?
C52 C53 . 1.375(8) ?
C52 H52 . 0.9300 ?
C53 C54 . 1.369(7) ?
C53 H53 . 0.9300 ?
C54 C55 . 1.359(7) ?
C54 H54 . 0.9300 ?
C55 N5 . 1.351(6) ?
C55 C56 . 1.489(6) ?
C56 C57 . 1.544(7) ?
C56 H56A . 0.9700 ?
C56 H56B . 0.9700 ?
C57 N4 . 1.453(6) ?
C57 H57A . 0.9700 ?
C57 H57B . 0.9700 ?
C61 N6 . 1.347(7) ?
C61 C62 . 1.353(9) ?
C61 H61 . 0.9300 ?
C62 C63 . 1.364(9) ?
C62 H62 . 0.9300 ?
C63 C64 . 1.375(8) ?
C63 H63 . 0.9300 ?
C64 C65 . 1.378(7) ?
C64 H64 . 0.9300 ?
C65 N6 . 1.337(6) ?
C65 C66 . 1.488(7) ?
C66 C67 . 1.536(7) ?
C66 H66A . 0.9700 ?
C66 H66B . 0.9700 ?
C67 N4 . 1.461(6) ?
C67 H67A . 0.9700 ?
C67 H67B . 0.9700 ?
N3 H3N . 0.95(5) ?
N5 H5N . 0.85(6) ?
O1 Cl1 . 1.412(5) ?
O2 Cl1 . 1.363(5) ?
O3 Cl1 . 1.398(4) ?
O4 Cl1 . 1.406(5) ?
O5 H5B . 0.90(4) ?
O5 H5A . 0.90(4) ?
O6 H6A . 0.90 ?
O6 H6B . 0.90(4) ?
O8 Cl2 . 1.409(4) ?
O7 Cl2 . 1.380(6) ?
O9 Cl2 . 1.305(7) ?
O10 Cl2 . 1.457(7) ?
O7' Cl2 . 1.457(8) ?
O9' Cl2 . 1.417(8) ?
O10' Cl2 . 1.359(8) ?

loop_
_geom_hbond_atom_site_label_D
_geom_hbond_atom_site_label_H
_geom_hbond_atom_site_label_A
_geom_hbond_site_symmetry_A
_geom_hbond_distance_DH
_geom_hbond_distance_HA
_geom_hbond_distance_DA
_geom_hbond_angle_DHA
N3 H3N O5 . 0.95(5) 1.82(5) 2.762(6) 170(5)
N5 H5N O6 . 0.85(6) 1.91(6) 2.758(6) 172(6)
O5 H5B N2 . 0.90(4) 1.95(4) 2.834(6) 172(6)
O5 H5A O3 . 0.90(4) 2.32(5) 2.996(7) 132(6)
O5 H5A O4 . 0.90(4) 2.33(5) 3.123(8) 147(7)
O6 H6A O10' 1_645 0.90 2.366 2.931(10) 121
O6 H6B N6 . 0.90(4) 2.02(4) 2.839(6) 150(7)

loop_
_geom_torsion_atom_site_label_1
_geom_torsion_atom_site_label_2
_geom_torsion_atom_site_label_3
_geom_torsion_atom_site_label_4
_geom_torsion
N1 C1 C2 C3 179.1(4)
C6 C1 C2 C3 -1.9(7)
C1 C2 C3 C4 2.9(7)
C1 C2 C3 N4 -178.7(4)
N4 C3 C4 C5 179.7(4)
C2 C3 C4 C5 -1.9(7)
C3 C4 C5 C6 0.0(7)
C4 C5 C6 C1 1.0(7)
C2 C1 C6 C5 0.0(7)
N1 C1 C6 C5 178.9(4)
N2 C21 C22 C23 -0.6(9)
C21 C22 C23 C24 -0.5(9)
C22 C23 C24 C25 1.2(8)
C23 C24 C25 N2 -0.9(8)
C23 C24 C25 C26 179.4(5)
N2 C25 C26 C27 -67.4(6)
C24 C25 C26 C27 112.3(6)
C25 C26 C27 N1 163.9(4)
N3 C31 C32 C33 0.4(9)
C31 C32 C33 C34 -0.1(9)
C32 C33 C34 C35 0.9(9)
C33 C34 C35 N3 -1.9(8)
C33 C34 C35 C36 179.1(5)
N3 C35 C36 C37 -76.6(5)
C34 C35 C36 C37 102.4(6)
C35 C36 C37 N1 173.2(4)
N5 C51 C52 C53 -0.9(9)
C51 C52 C53 C54 1.7(9)
C52 C53 C54 C55 -1.5(8)
C53 C54 C55 N5 0.6(7)
C53 C54 C55 C56 178.3(5)
N5 C55 C56 C57 81.0(5)
C54 C55 C56 C57 -96.7(6)
C55 C56 C57 N4 -168.5(4)
N6 C61 C62 C63 -0.3(9)
C61 C62 C63 C64 0.9(9)
C62 C63 C64 C65 -0.9(9)
C63 C64 C65 N6 0.1(8)
C63 C64 C65 C66 -178.8(5)
N6 C65 C66 C67 -81.9(6)
C64 C65 C66 C67 97.0(6)
C65 C66 C67 N4 175.3(4)
C2 C1 N1 C37 -14.8(7)
C6 C1 N1 C37 166.2(4)
C2 C1 N1 C27 178.2(4)
C6 C1 N1 C27 -0.7(7)
C36 C37 N1 C1 101.1(5)
C36 C37 N1 C27 -91.0(5)
C26 C27 N1 C1 87.4(6)
C26 C27 N1 C37 -80.6(5)
C24 C25 N2 C21 -0.1(7)
C26 C25 N2 C21 179.5(4)
C22 C21 N2 C25 1.0(8)
C32 C31 N3 C35 -1.5(8)
C34 C35 N3 C31 2.2(7)
C36 C35 N3 C31 -178.7(5)
C4 C3 N4 C57 -12.8(6)
C2 C3 N4 C57 168.9(4)
C4 C3 N4 C67 -175.3(4)
C2 C3 N4 C67 6.3(6)
C56 C57 N4 C3 -75.1(5)
C56 C57 N4 C67 88.3(5)
C66 C67 N4 C3 72.6(5)
C66 C67 N4 C57 -90.6(5)
C52 C51 N5 C55 0.0(9)
C54 C55 N5 C51 0.2(7)
C56 C55 N5 C51 -177.8(5)
C64 C65 N6 C61 0.6(8)
C66 C65 N6 C61 179.5(5)
C62 C61 N6 C65 -0.5(9)
